data_7248544
loop_
_publ_author_name
'Mohammed Hashim, K. K.'
'Manoj, E.'

_publ_section_title
;
 Aminoguanidine-based bioactive proligand as AIEE probe for anticancer and
 anticovid studies
;
_journal_issue 19
_journal_name_full 'RSC Advances'
_journal_page_first 13654
_journal_page_last 13668
_journal_paper_doi 10.1039/D4RA00554F
_journal_volume 14
_journal_year 2024
_chemical_formula_moiety 'C15 H11 I4 N5 O2, C2 H6 O S'
_chemical_formula_sum 'C17 H17 I4 N5 O3 S'
_chemical_formula_weight 879.01
_space_group_crystal_system monoclinic
_space_group_IT_number 11
_space_group_name_Hall '-P 2yb'
_space_group_name_H-M_alt 'P 1 21/m 1'
_atom_sites_solution_hydrogens mixed
_audit_creation_method SHELXL-2018/3
_audit_update_record
;
2022-02-10 deposited with the CCDC.	2024-04-19 downloaded from the CCDC.
;
_cell_angle_alpha 90
_cell_angle_beta 100.0970(10)
_cell_angle_gamma 90
_cell_formula_units_Z 2
_cell_length_a 9.4024(3)
_cell_length_b 6.9264(2)
_cell_length_c 19.9477(6)
_cell_measurement_reflns_used 9341
_cell_measurement_temperature 297(2)
_cell_measurement_theta_max 33.02
_cell_measurement_theta_min 2.94
_cell_volume 1278.97(7)
_computing_cell_refinement 'APEX3/SAINT (Bruker, 2016)'
_computing_data_collection 'APEX3 (Bruker, 2016)'
_computing_data_reduction 'SAINT/XPREP (Bruker, 2016)'
_computing_molecular_graphics 'ORTEP3 (Farrugia, 1997) and Mercury (Bruno et al., 2002)'
_computing_publication_material 'SHELXL-2018/3 (Sheldrick, 2018)'
_computing_structure_refinement 'SHELXL-2018/3 (Sheldrick, 2018)'
_computing_structure_solution 'SHELXT-2018/2 (Sheldrick, 2018)'
_diffrn_ambient_temperature 297(2)
_diffrn_measured_fraction_theta_full 0.997
_diffrn_measured_fraction_theta_max 0.998
_diffrn_measurement_device_type 'Bruker D8 VENTURE diffractometer with PHOTON II detector'
_diffrn_measurement_method '\w and \f scan'
_diffrn_radiation_monochromator graphite
_diffrn_radiation_source 'fine-focus sealed tube'
_diffrn_radiation_type MoK\a
_diffrn_radiation_wavelength 0.71073
_diffrn_reflns_av_R_equivalents 0.0455
_diffrn_reflns_av_unetI/netI 0.0223
_diffrn_reflns_Laue_measured_fraction_full 0.997
_diffrn_reflns_Laue_measured_fraction_max 0.998
_diffrn_reflns_limit_h_max 14
_diffrn_reflns_limit_h_min -14
_diffrn_reflns_limit_k_max 10
_diffrn_reflns_limit_k_min -10
_diffrn_reflns_limit_l_max 30
_diffrn_reflns_limit_l_min -30
_diffrn_reflns_number 60045
_diffrn_reflns_point_group_measured_fraction_full 0.997
_diffrn_reflns_point_group_measured_fraction_max 0.998
_diffrn_reflns_theta_full 25.242
_diffrn_reflns_theta_max 33.160
_diffrn_reflns_theta_min 3.119
_exptl_absorpt_coefficient_mu 4.981
_exptl_absorpt_correction_T_max 0.7465
_exptl_absorpt_correction_T_min 0.4969
_exptl_absorpt_correction_type multi-scan
_exptl_absorpt_process_details 'SADABS (Bruker, 2016)'
_exptl_crystal_colour colourless
_exptl_crystal_density_diffrn 2.283
_exptl_crystal_description plate
_exptl_crystal_F_000 812
_exptl_crystal_size_max 0.200
_exptl_crystal_size_mid 0.150
_exptl_crystal_size_min 0.100
_refine_diff_density_max 1.742
_refine_diff_density_min -1.608
_refine_diff_density_rms 0.105
_refine_ls_extinction_method none
_refine_ls_goodness_of_fit_ref 1.107
_refine_ls_hydrogen_treatment mixed
_refine_ls_matrix_type full
_refine_ls_number_parameters 181
_refine_ls_number_reflns 5213
_refine_ls_number_restraints 0
_refine_ls_restrained_S_all 1.107
_refine_ls_R_factor_all 0.0569
_refine_ls_R_factor_gt 0.0394
_refine_ls_shift/su_max 0.001
_refine_ls_shift/su_mean 0.000
_refine_ls_structure_factor_coef Fsqd
_refine_ls_weighting_details 'w=1/[\s^2^(Fo^2^)+(0.0227P)^2^+2.8161P] where P=(Fo^2^+2Fc^2^)/3'
_refine_ls_weighting_scheme calc
_refine_ls_wR_factor_gt 0.0819
_refine_ls_wR_factor_ref 0.0888
_reflns_Friedel_coverage 0.000
_reflns_number_gt 4031
_reflns_number_total 5213
_reflns_threshold_expression 'I > 2\s(I)'
_cod_data_source_file d4ra00554f2.cif
_cod_data_source_block K5N
_cod_original_sg_symbol_H-M 'P 21/m'
_cod_database_code 7248544
_shelx_shelxl_version_number 2018/3
_shelx_space_group_comment
;
The symmetry employed for this shelxl refinement is uniquely defined
by the following loop, which should always be used as a source of
symmetry information in preference to the above space-group names.
They are only intended as comments.
;
_shelx_estimated_absorpt_t_min 0.436
_shelx_estimated_absorpt_t_max 0.636

loop_
_space_group_symop_operation_xyz
'x, y, z'
'-x, y+1/2, -z'
'-x, -y, -z'
'x, -y-1/2, z'

loop_
_atom_site_label
_atom_site_type_symbol
_atom_site_fract_x
_atom_site_fract_y
_atom_site_fract_z
_atom_site_U_iso_or_equiv
_atom_site_adp_type
_atom_site_occupancy
_atom_site_site_symmetry_order
_atom_site_calc_flag
_atom_site_refinement_flags_posn
_atom_site_refinement_flags_adp
_atom_site_refinement_flags_occupancy
_atom_site_disorder_assembly
_atom_site_disorder_group
C1 C 0.1699(5) 0.250000 0.2387(2) 0.0381(9) Uani 1 2 d S T P . .
H1 H 0.078814 0.250000 0.250801 0.046 Uiso 1 2 calc R U P . .
C2 C 0.1832(5) 0.250000 0.1702(2) 0.0368(9) Uani 1 2 d S T P . .
C3 C 0.3187(5) 0.250000 0.1516(2) 0.0384(9) Uani 1 2 d S T P . .
H3 H 0.327343 0.250000 0.105855 0.046 Uiso 1 2 calc R U P . .
C4 C 0.4395(5) 0.250000 0.2012(2) 0.0373(9) Uani 1 2 d S T P . .
C5 C 0.4308(5) 0.250000 0.2702(2) 0.0355(8) Uani 1 2 d S T P . .
C6 C 0.2937(5) 0.250000 0.2893(2) 0.0345(8) Uani 1 2 d S T P . .
C7 C 0.2769(5) 0.250000 0.3604(2) 0.0415(10) Uani 1 2 d S T P . .
H7 H 0.184800 0.250000 0.371436 0.050 Uiso 1 2 calc R U P . .
C8 C 0.4839(5) 0.250000 0.5253(2) 0.0456(11) Uani 1 2 d S T P . .
C9 C 0.5393(5) 0.250000 0.6977(2) 0.0435(10) Uani 1 2 d S T P . .
H9 H 0.442356 0.250000 0.702003 0.052 Uiso 1 2 calc R U P . .
C10 C 0.6482(5) 0.250000 0.7587(2) 0.0351(8) Uani 1 2 d S T P . .
C11 C 0.6040(5) 0.250000 0.8220(2) 0.0393(9) Uani 1 2 d S T P . .
H11 H 0.505975 0.250000 0.824018 0.047 Uiso 1 2 calc R U P . .
C12 C 0.7034(5) 0.250000 0.8811(2) 0.0396(9) Uani 1 2 d S T P . .
C13 C 0.8508(5) 0.250000 0.8793(2) 0.0393(9) Uani 1 2 d S T P . .
H13 H 0.918085 0.250000 0.919511 0.047 Uiso 1 2 calc R U P . .
C14 C 0.8957(5) 0.250000 0.8165(2) 0.0384(9) Uani 1 2 d S T P . .
C15 C 0.7950(5) 0.250000 0.7562(2) 0.0374(9) Uani 1 2 d S T P . .
C16 C 0.1156(5) 0.4432(8) 0.6137(2) 0.0714(13) Uani 1 1 d . . . . .
H16A H 0.082660 0.449195 0.656591 0.107 Uiso 1 1 calc R U . . .
H16B H 0.218122 0.422737 0.621522 0.107 Uiso 1 1 calc R U . . .
H16C H 0.093252 0.562387 0.589589 0.107 Uiso 1 1 calc R U . . .
N1 N 0.3887(4) 0.250000 0.40835(18) 0.0441(9) Uani 1 2 d S T P . .
N3 N 0.4514(5) 0.250000 0.58574(19) 0.0504(11) Uani 1 2 d S T P . .
N4 N 0.5719(4) 0.250000 0.63766(18) 0.0431(9) Uani 1 2 d S T P . .
O1 O 0.5539(4) 0.250000 0.31619(18) 0.0572(10) Uani 1 2 d S T P . .
H1A H 0.534646 0.250000 0.354715 0.086 Uiso 1 2 calc R U P . .
O2 O 0.8435(4) 0.250000 0.69581(17) 0.0537(9) Uani 1 2 d S T P . .
H2 H 0.774461 0.250000 0.664359 0.081 Uiso 1 2 calc R U P . .
O3 O 0.0849(5) 0.250000 0.49879(19) 0.0734(14) Uani 1 2 d S T P . .
I1 I -0.00062(4) 0.250000 0.09381(2) 0.05035(10) Uani 1 2 d S T P . .
I2 I 0.64300(4) 0.250000 0.17323(2) 0.06998(14) Uani 1 2 d S T P . .
I3 I 1.11540(4) 0.250000 0.81319(2) 0.06681(13) Uani 1 2 d S T P . .
I4 I 0.63526(4) 0.250000 0.97522(2) 0.07334(15) Uani 1 2 d S T P . .
S1 S 0.02817(15) 0.250000 0.56471(7) 0.0647(4) Uani 1 2 d S T P . .
N2 N 0.3679(5) 0.250000 0.4737(2) 0.0562(13) Uani 1 2 d S T P . .
N5 N 0.6157(5) 0.250000 0.5096(2) 0.081(2) Uani 1 2 d S T P . .
H5A H 0.690432 0.250000 0.541386 0.097 Uiso 1 2 calc R U P . .
H5B H 0.626220 0.250000 0.467609 0.097 Uiso 1 2 calc R U P . .
H2A H 0.284(7) 0.250000 0.484(3) 0.058(18) Uiso 1 2 d S . P . .

loop_
_atom_site_aniso_label
_atom_site_aniso_U_11
_atom_site_aniso_U_22
_atom_site_aniso_U_33
_atom_site_aniso_U_23
_atom_site_aniso_U_13
_atom_site_aniso_U_12
C1 0.034(2) 0.051(3) 0.0292(18) 0.000 0.0058(15) 0.000
C2 0.038(2) 0.044(2) 0.0273(17) 0.000 0.0011(15) 0.000
C3 0.045(2) 0.045(2) 0.0250(17) 0.000 0.0042(16) 0.000
C4 0.037(2) 0.047(2) 0.0290(18) 0.000 0.0079(15) 0.000
C5 0.0330(19) 0.044(2) 0.0287(18) 0.000 0.0031(15) 0.000
C6 0.0350(19) 0.042(2) 0.0265(17) 0.000 0.0054(14) 0.000
C7 0.037(2) 0.061(3) 0.0270(18) 0.000 0.0054(15) 0.000
C8 0.042(2) 0.066(3) 0.0275(19) 0.000 0.0030(17) 0.000
C9 0.040(2) 0.059(3) 0.0287(19) 0.000 -0.0005(16) 0.000
C10 0.040(2) 0.041(2) 0.0248(16) 0.000 0.0044(15) 0.000
C11 0.038(2) 0.049(3) 0.0306(19) 0.000 0.0050(16) 0.000
C12 0.046(2) 0.048(3) 0.0249(17) 0.000 0.0084(16) 0.000
C13 0.040(2) 0.047(2) 0.0282(18) 0.000 0.0003(16) 0.000
C14 0.037(2) 0.046(2) 0.0314(19) 0.000 0.0044(16) 0.000
C15 0.045(2) 0.041(2) 0.0260(17) 0.000 0.0052(16) 0.000
C16 0.083(3) 0.081(3) 0.052(2) 0.004(2) 0.014(2) 0.011(3)
N1 0.043(2) 0.067(3) 0.0211(15) 0.000 0.0047(14) 0.000
N3 0.043(2) 0.079(3) 0.0263(17) 0.000 -0.0017(15) 0.000
N4 0.047(2) 0.055(2) 0.0241(15) 0.000 -0.0021(14) 0.000
O1 0.0377(17) 0.098(3) 0.0340(16) 0.000 -0.0001(13) 0.000
O2 0.0457(19) 0.088(3) 0.0290(15) 0.000 0.0096(13) 0.000
O3 0.055(2) 0.132(4) 0.0328(18) 0.000 0.0053(16) 0.000
I1 0.04455(17) 0.0707(2) 0.03128(14) 0.000 -0.00581(11) 0.000
I2 0.04257(18) 0.1229(4) 0.0482(2) 0.000 0.01823(15) 0.000
I3 0.03968(17) 0.1093(4) 0.0523(2) 0.000 0.01042(15) 0.000
I4 0.0544(2) 0.1393(4) 0.02775(15) 0.000 0.01111(14) 0.000
S1 0.0409(6) 0.1133(14) 0.0400(6) 0.000 0.0072(5) 0.000
N2 0.043(2) 0.103(4) 0.0216(16) 0.000 0.0042(15) 0.000
N5 0.043(2) 0.164(7) 0.035(2) 0.000 0.0034(19) 0.000

loop_
_atom_type_symbol
_atom_type_description
_atom_type_scat_dispersion_real
_atom_type_scat_dispersion_imag
_atom_type_scat_source
C C 0.0033 0.0016 'International Tables Vol C Tables 4.2.6.8 and 6.1.1.4'
H H 0.0000 0.0000 'International Tables Vol C Tables 4.2.6.8 and 6.1.1.4'
N N 0.0061 0.0033 'International Tables Vol C Tables 4.2.6.8 and 6.1.1.4'
O O 0.0106 0.0060 'International Tables Vol C Tables 4.2.6.8 and 6.1.1.4'
I I -0.4742 1.8119 'International Tables Vol C Tables 4.2.6.8 and 6.1.1.4'
S S 0.1246 0.1234 'International Tables Vol C Tables 4.2.6.8 and 6.1.1.4'

loop_
_geom_angle_atom_site_label_1
_geom_angle_atom_site_label_2
_geom_angle_atom_site_label_3
_geom_angle
_geom_angle_site_symmetry_1
_geom_angle_site_symmetry_3
_geom_angle_publ_flag
C2 C1 C6 120.0(4) . . ?
C2 C1 H1 120.0 . . ?
C6 C1 H1 120.0 . . ?
C3 C2 C1 120.4(4) . . ?
C3 C2 I1 119.0(3) . . ?
C1 C2 I1 120.6(3) . . ?
C4 C3 C2 119.4(4) . . ?
C4 C3 H3 120.3 . . ?
C2 C3 H3 120.3 . . ?
C3 C4 C5 122.0(4) . . ?
C3 C4 I2 119.4(3) . . ?
C5 C4 I2 118.7(3) . . ?
O1 C5 C4 118.7(4) . . ?
O1 C5 C6 122.5(4) . . ?
C4 C5 C6 118.8(4) . . ?
C1 C6 C5 119.4(4) . . ?
C1 C6 C7 119.0(4) . . ?
C5 C6 C7 121.6(4) . . ?
N1 C7 C6 120.6(4) . . ?
N1 C7 H7 119.7 . . ?
C6 C7 H7 119.7 . . ?
N3 C8 N5 126.9(5) . . ?
N3 C8 N2 114.6(5) . . ?
N5 C8 N2 118.5(4) . . ?
N4 C9 C10 122.2(4) . . ?
N4 C9 H9 118.9 . . ?
C10 C9 H9 118.9 . . ?
C15 C10 C11 119.1(4) . . ?
C15 C10 C9 122.1(4) . . ?
C11 C10 C9 118.8(4) . . ?
C12 C11 C10 120.8(4) . . ?
C12 C11 H11 119.6 . . ?
C10 C11 H11 119.6 . . ?
C11 C12 C13 120.6(4) . . ?
C11 C12 I4 120.3(4) . . ?
C13 C12 I4 119.1(3) . . ?
C14 C13 C12 118.9(4) . . ?
C14 C13 H13 120.5 . . ?
C12 C13 H13 120.5 . . ?
C13 C14 C15 120.7(4) . . ?
C13 C14 I3 119.3(3) . . ?
C15 C14 I3 120.0(3) . . ?
O2 C15 C10 121.4(4) . . ?
O2 C15 C14 118.8(4) . . ?
C10 C15 C14 119.8(4) . . ?
S1 C16 H16A 109.5 . . ?
S1 C16 H16B 109.5 . . ?
H16A C16 H16B 109.5 . . ?
S1 C16 H16C 109.5 . . ?
H16A C16 H16C 109.5 . . ?
H16B C16 H16C 109.5 . . ?
C7 N1 N2 118.5(4) . . ?
C8 N3 N4 113.5(4) . . ?
C9 N4 N3 113.3(4) . . ?
C5 O1 H1A 109.5 . . ?
C15 O2 H2 109.5 . . ?
O3 S1 C16 106.33(19) . 4_565 ?
O3 S1 C16 106.33(19) . . ?
C16 S1 C16 98.1(3) 4_565 . ?
N1 N2 C8 119.8(4) . . ?
N1 N2 H2A 123(4) . . ?
C8 N2 H2A 118(4) . . ?
C8 N5 H5A 120.0 . . ?
C8 N5 H5B 120.0 . . ?
H5A N5 H5B 120.0 . . ?

loop_
_geom_bond_atom_site_label_1
_geom_bond_atom_site_label_2
_geom_bond_distance
_geom_bond_site_symmetry_2
_geom_bond_publ_flag
C1 C2 1.394(6) . ?
C1 C6 1.400(6) . ?
C1 H1 0.9300 . ?
C2 C3 1.388(6) . ?
C2 I1 2.094(4) . ?
C3 C4 1.370(6) . ?
C3 H3 0.9300 . ?
C4 C5 1.394(6) . ?
C4 I2 2.085(4) . ?
C5 O1 1.345(5) . ?
C5 C6 1.407(6) . ?
C6 C7 1.455(6) . ?
C7 N1 1.291(6) . ?
C7 H7 0.9300 . ?
C8 N3 1.294(6) . ?
C8 N5 1.331(7) . ?
C8 N2 1.362(6) . ?
C9 N4 1.287(6) . ?
C9 C10 1.446(6) . ?
C9 H9 0.9300 . ?
C10 C15 1.389(6) . ?
C10 C11 1.397(6) . ?
C11 C12 1.370(6) . ?
C11 H11 0.9300 . ?
C12 C13 1.393(7) . ?
C12 I4 2.087(4) . ?
C13 C14 1.391(6) . ?
C13 H13 0.9300 . ?
C14 C15 1.396(6) . ?
C14 I3 2.078(5) . ?
C15 O2 1.360(5) . ?
C16 S1 1.772(5) . ?
C16 H16A 0.9600 . ?
C16 H16B 0.9600 . ?
C16 H16C 0.9600 . ?
N1 N2 1.352(5) . ?
N3 N4 1.394(5) . ?
O1 H1A 0.8200 . ?
O2 H2 0.8200 . ?
O3 S1 1.503(4) . ?
N2 H2A 0.85(7) . ?
N5 H5A 0.8600 . ?
N5 H5B 0.8600 . ?

loop_
_geom_hbond_atom_site_label_D
_geom_hbond_atom_site_label_H
_geom_hbond_atom_site_label_A
_geom_hbond_distance_DH
_geom_hbond_distance_HA
_geom_hbond_distance_DA
_geom_hbond_angle_DHA
_geom_hbond_site_symmetry_A
_geom_hbond_publ_flag
C16 H16C O3 0.96 2.56 3.409(6) 147.1 3_566 yes
O1 H1A N1 0.82 1.88 2.607(5) 146.7 . yes
O2 H2 N4 0.82 1.89 2.614(5) 147.3 . yes
N2 H2A O3 0.85(7) 1.94(7) 2.793(6) 174(6) . yes

loop_
_geom_torsion_atom_site_label_1
_geom_torsion_atom_site_label_2
_geom_torsion_atom_site_label_3
_geom_torsion_atom_site_label_4
_geom_torsion
_geom_torsion_site_symmetry_1
_geom_torsion_site_symmetry_2
_geom_torsion_site_symmetry_3
_geom_torsion_site_symmetry_4
_geom_torsion_publ_flag
C6 C1 C2 C3 0.000(1) . . . . ?
C6 C1 C2 I1 180.000(1) . . . . ?
C1 C2 C3 C4 0.000(1) . . . . ?
I1 C2 C3 C4 180.000(0) . . . . ?
C2 C3 C4 C5 0.000(1) . . . . ?
C2 C3 C4 I2 180.000(0) . . . . ?
C3 C4 C5 O1 180.000(1) . . . . ?
I2 C4 C5 O1 0.000(1) . . . . ?
C3 C4 C5 C6 0.000(1) . . . . ?
I2 C4 C5 C6 180.000(1) . . . . ?
C2 C1 C6 C5 0.000(1) . . . . ?
C2 C1 C6 C7 180.000(1) . . . . ?
O1 C5 C6 C1 180.000(1) . . . . ?
C4 C5 C6 C1 0.000(1) . . . . ?
O1 C5 C6 C7 0.000(1) . . . . ?
C4 C5 C6 C7 180.000(1) . . . . ?
C1 C6 C7 N1 180.000(1) . . . . ?
C5 C6 C7 N1 0.000(1) . . . . ?
N4 C9 C10 C15 0.000(3) . . . . ?
N4 C9 C10 C11 180.000(2) . . . . ?
C15 C10 C11 C12 0.000(3) . . . . ?
C9 C10 C11 C12 180.000(3) . . . . ?
C10 C11 C12 C13 0.000(3) . . . . ?
C10 C11 C12 I4 180.000(2) . . . . ?
C11 C12 C13 C14 0.000(3) . . . . ?
I4 C12 C13 C14 180.000(2) . . . . ?
C12 C13 C14 C15 0.000(3) . . . . ?
C12 C13 C14 I3 180.000(2) . . . . ?
C11 C10 C15 O2 180.000(2) . . . . ?
C9 C10 C15 O2 0.000(3) . . . . ?
C11 C10 C15 C14 0.000(3) . . . . ?
C9 C10 C15 C14 180.000(2) . . . . ?
C13 C14 C15 O2 180.000(2) . . . . ?
I3 C14 C15 O2 0.000(2) . . . . ?
C13 C14 C15 C10 0.000(3) . . . . ?
I3 C14 C15 C10 180.000(2) . . . . ?
C6 C7 N1 N2 180.000(1) . . . . ?
N5 C8 N3 N4 0.000(2) . . . . ?
N2 C8 N3 N4 180.000(2) . . . . ?
C10 C9 N4 N3 180.000(2) . . . . ?
C8 N3 N4 C9 180.000(2) . . . . ?
C7 N1 N2 C8 180.000(1) . . . . ?
N3 C8 N2 N1 180.000(2) . . . . ?
N5 C8 N2 N1 0.000(2) . . . . ?
